data_2100871
loop_
_publ_author_name
'K\'alm\'an, A.'
'Argay, G.'
'Zivanov-Staki\'c, D.'
'Vladimirov, S.'
'Rib\'ar, B.'

_publ_section_title
;
 Novel observations on the `main-part' isostructuralism exhibited by
 various steroid molecules: structures of 5-androstene-3\b,17\b-diol
 monohydrate and a 1:2 adduct of digitoxigenin and digirezigenin
;
_journal_issue 6
_journal_name_full 'Acta Crystallographica Section B'
_journal_page_first 812
_journal_page_last 819
_journal_paper_doi 10.1107/S010876819200449X
_journal_volume 48
_journal_year 1992
_chemical_formula_moiety 'C23 H34 O4, C23 H32 O4'
_chemical_formula_sum 'C46 H66 O8'
_chemical_formula_weight 746.47
_space_group_crystal_system monoclinic
_space_group_IT_number 4
_space_group_name_Hall 'P 2c'
_space_group_name_H-M_alt 'P 1 1 21'
_cell_angle_alpha 90.0
_cell_angle_beta 90.0
_cell_angle_gamma 90.35(5)
_cell_formula_units_Z 2
_cell_length_a 7.290(3)
_cell_length_b 14.817(7)
_cell_length_c 18.520(4)
_cell_volume 2000.4(13)
_diffrn_radiation_type Cu
_diffrn_radiation_wavelength 1.54184
_exptl_absorpt_coefficient_mu 0.626
_exptl_crystal_density_diffrn 1.240
_exptl_crystal_F_000 812
_cod_data_source_file ge0311.cif
_cod_data_source_block ge0311a
_cod_original_cell_volume 2001.(2)
_cod_original_sg_symbol_Hall 'P 21'
_cod_database_code 2100871

loop_
_space_group_symop_id
_space_group_symop_operation_xyz
1 x,y,z
2 -x,-y,z+1/2

loop_
_atom_site_label
_atom_site_fract_x
_atom_site_fract_y
_atom_site_fract_z
C(1) .7302(11) .8933(5) .1257
C(2) .5431(14) .9336(5) .1133(4)
C(3) .4490(12) .9591(5) .1835(5)
C(4) .4459(12) .8802(5) .2331(5)
C(5) .6305(11) .8326(5) .2449(4)
C(6) .6102(14) .7526(6) .2964(5)
C(7) .5119(13) .6734(5) .2560(4)
C(8) .6050(10) .6475(5) .1856(4)
C(9) .6281(9) .7290(5) .1350(4)
C(10) .7266(10) .8084(5) .1741(4)
C(11) .7136(11) .7010(5) .0631(4)
C(12) .6027(10) .6255(5) .0270(4)
C(13) .5865(9) .5407(4) .0749(4)
C(14) .5123(9) .5699(4) .1468(4)
C(15) .3101(10) .5570(6) .1457(5)
C(16) .2529(10) .5104(5) .0782(5)
C(17) .4326(9) .4801(5) .0401(4)
C(18) .7732(11) .4922(6) .0799(5)
C(19) .9321(12) .7846(6) .1882(5)
C(20) .4646(10) .3811(5) .0442(5)
C(21) .5168(15) .3308(6) -.0205(6)
C(22) .4467(12) .3210(5) .0979(5)
C(23) .4863(14) .2322(6) .0719(5)
O(3) .5433(9) 1.0316(3) .2202(3)
O(145) .4598(8) .4933(3) .1916(3)
O(21) .5338(11) .2363(4) .0024(5)
O(23) .4973(11) .1605(4) .1002(4)
C(1') .7765(11) .4007(5) .3722(5)
C(2') .9710(11) .4398(5) .3887(5)
C(3') 1.0608(11) .4636(5) .3180(5)
C(4') 1.0657(12) .3848(5) .2673(5)
C(5') .8785(11) .3399(5) .2556(5)
C(6') .8974(13) .2598(6) .2039(4)
C(7') .9900(12) .1800(5) .2403(4)
C(8') .8944(9) .1541(5) .3105(4)
C(9') .8741(9) .2350(5) .3615(4)
C(10') .7812(9) .3174(5) .3243(4)
C(11') .7889(10) .2080(5) .4335(4)
C(12') .8927(10) .1316(5) .4684(4)
C(13') .9103(8) .0462(5) .4208(4)
C(14') .9833(9) .0751(4) .3486(4)
C(15') 1.1909(12) .0688(7) .3565(6)
C(16') 1.2435(10) .0117(5) .4170(4)
C(17') 1.0615(9) -.0158(5) .4558(5)
C(18') .7197(9) -.0001(5) .4148(4)
C(19') .5743(11) .2956(6) .3080(5)
C(20') 1.0297(9) -.1175(5) .4536(4)
C(21') .9793(16) -.1633(6) .5217(6)
C(22') 1.0437(13) -.1755(5) .4000(5)
C(23') 1.0042(13) -.2656(5) .4295(6)
O(3') .9725(8) .5378(3) .2828(3)
O(14') 1.0139(12) -.0029(4) .3028(3)
O(21') .9707(10) -.2571(4) .5023(5)
O(23') 1.0064(12) -.3379(4) .4020(5)
H(1a) .806 .938 .148
H(1b) .781 .877 .080
H(2a) .469 .891 .089
H(2b) .556 .986 .084
H(3) .328 .978 .171
H(4a) .362 .837 .214
H(4b) .403 .900 .279
H(5) .710 .875 .268
H(6a) .539 .770 .337
H(6b) .728 .734 .312
H(7a) .390 .691 .246
H(7b) .510 .622 .287
H(8) .723 .627 .199
H(9) .511 .752 .123
H(11a) .835 .680 .071
H(11b) .717 .752 .032
H(12a) .661 .609 -.017
H(12b) .483 .647 .017
H(16a) .187 .551 .048
H(16b) .178 .459 .089
H(17) .429 .489 -.011
H(18a) .812 .476 .033
H(18b) .861 .532 .101
H(18c) .761 .440 .109
H(19a) .990 .770 .144
H(19b) .993 .835 .209
H(19c) .939 .735 .220
H(21a) .631 .353 -.039
H(21b) .425 .336 -.057
H(22) .413 .335 .146
H(1a') .719 .385 .417
H(1b') .707 .446 .349
H(2a') 1.042 .396 .413
H(2b') .961 .492 .418
H(3') 1.183 .481 .330
H(4a') 1.147 .341 .286
H(4b') 1.110 .405 .222
H(5') .800 .383 .233
H(6a') .969 .278 .164
H(6b') .779 .242 .188
H(7a') .987 .130 .208
H(7b') 1.114 .196 .250
H(8') .775 .135 .297
H(9') .994 .256 .373
H(11a') .666 .189 .426
H(11b') .791 .259 .465
H(12a') .831 .115 .512
H(12b') 1.013 .153 .480
H(15a') 1.239 .128 .364
H(15b') 1.241 .044 .313
H(16a') 1.321 .044 .449
H(16b') 1.305 -.040 .400
H(17') 1.061 -.005 .506
H(18a') .679 -.017 .462
H(18b') .635 .041 .394
H(18c') .729 -.052 .385
H(19a') .513 .281 .352
H(19b') .518 .347 .286
H(19c') .566 .246 .276
H(21a') .864 -.143 .539
H(21b') 1.070 -.153 .558
H(22') 1.074 -.162 .351
H(15) .207 .584 .185
H(O3) .504 1.077 .175
H(O3') .924 .596 .316
H(O14') 1.000 .021 .252

loop_
_geom_angle_atom_site_label_1
_geom_angle_atom_site_label_2
_geom_angle_atom_site_label_3
_geom_angle
C(2) C(1) C(10) 113.5(11)
C(1) C(2) C(3) 112.3(12)
C(2) C(3) C(4) 109.7(13)
C(2) C(3) O(3) 112.0(13)
C(4) C(3) O(3) 107.5(13)
C(3) C(4) C(5) 116.0(13)
C(4) C(5) C(6) 111.3(13)
C(4) C(5) C(10) 112.9(12)
C(6) C(5) C(10) 113.2(12)
C(5) C(6) C(7) 109.1(13)
C(6) C(7) C(8) 113.4(13)
C(7) C(8) C(9) 111.8(12)
C(7) C(8) C(14) 113.7(12)
C(9) C(8) C(14) 110.8(11)
C(8) C(9) C(10) 111.1(11)
C(8) C(9) C(11) 111.2(11)
C(10) C(9) C(11) 115.1(11)
C(1) C(10) C(5) 108.1(11)
C(1) C(10) C(9) 110.6(11)
C(1) C(10) C(19) 105.6(11)
C(5) C(10) C(9) 111.5(11)
C(5) C(10) C(19) 110.5(12)
C(9) C(10) C(19) 110.3(11)
C(9) C(11) C(12) 111.4(11)
C(11) C(12) C(13) 112.5(11)
C(12) C(13) C(14) 107.6(10)
C(12) C(13) C(17) 106.3(10)
C(12) C(13) C(18) 110.4(11)
C(14) C(13) C(17) 105.8(10)
C(14) C(13) C(18) 113.6(11)
C(17) C(13) C(18) 112.7(11)
C(8) C(14) C(13) 118.7(11)
C(8) C(14) C(15) 122.9(12)
C(8) C(14) O(145) 115.9(11)
C(13) C(14) C(15) 108.0(11)
C(13) C(14) O(145) 112.0(10)
C(15) C(14) O(145) 69.6(9)
C(14) C(15) C(16) 110.3(12)
C(14) C(15) O(145) 54.3(8)
C(16) C(15) O(145) 110.2(12)
C(15) C(16) C(17) 106.3(12)
C(13) C(17) C(16) 104.3(10)
C(13) C(17) C(20) 115.3(11)
C(16) C(17) C(20) 113.5(11)
C(17) C(20) C(21) 120.2(13)
C(17) C(20) C(22) 132.5(14)
C(21) C(20) C(22) 107.2(14)
C(20) C(21) O(21) 105.8(14)
C(20) C(22) C(23) 109.8(14)
C(22) C(23) O(21) 109.7(15)
C(22) C(23) O(23) 133.4(17)
O(21) C(23) O(23) 116.7(16)
C(14) O(145) C(15) 56.1(8)
C(21) O(21) C(23) 107.4(14)
C(2') C(1') C(10') 113.1(12)
C(1') C(2') C(3') 108.1(12)
C(2') C(3') C(4') 112.0(13)
C(2') C(3') O(3') 112.2(12)
C(4') C(3') O(3') 109.0(12)
C(3') C(4') C(5') 113.7(13)
C(4') C(5') C(6') 110.0(12)
C(4') C(5') C(10') 113.4(12)
C(6') C(5') C(10') 113.8(12)
C(5') C(6') C(7') 111.6(13)
C(6') C(7') C(8') 111.6(12)
C(7') C(8') C(9') 112.0(11)
C(7') C(8') C(14') 113.2(12)
C(9') C(8') C(14') 111.2(11)
C(8') C(9') C(10') 112.6(11)
C(8') C(9') C(11') 112.0(11)
C(10') C(9') C(11') 114.4(11)
C(1') C(10') C(5') 109.2(12)
C(1') C(10') C(9') 112.9(11)
C(1') C(10') C(19') 104.6(11)
C(5') C(10') C(9') 110.1(11)
C(5') C(10') C(19') 109.7(12)
C(9') C(10') C(19') 110.2(11)
C(9') C(11') C(12') 111.5(11)
C(11') C(12') C(13') 114.3(11)
C(12') C(13') C(14') 107.8(11)
C(12') C(13') C(17') 107.6(11)
C(12') C(13') C(18') 108.9(11)
C(14') C(13') C(17') 106.5(11)
C(14') C(13') C(18') 112.3(11)
C(17') C(13') C(18') 113.5(11)
C(8') C(14') C(13') 118.8(11)
C(8') C(14') C(15') 121.4(12)
C(8') C(14') O(14') 114.3(11)
C(13') C(14') C(15') 104.3(11)
C(13') C(14') O(14') 110.4(11)
C(15') C(14') O(14') 81.4(11)
C(14') C(15') C(16') 112.0(14)
C(15') C(16') C(17') 106.2(12)
C(13') C(17') C(16') 104.8(11)
C(13') C(17') C(20') 117.5(11)
C(16') C(17') C(20') 111.7(11)
C(17') C(20') C(21') 117.9(13)
C(17') C(20') C(22') 130.8(13)
C(21') C(20') C(22') 111.3(14)
C(20') C(21') O(21') 103.9(15)
C(20') C(22') C(23') 107.3(14)
C(22') C(23') O(21') 108.4(15)
C(22') C(23') O(23') 131.0(17)
O(21') C(23') O(23') 120.5(17)
C(21') O(21') C(23') 109.1(14)

loop_
_geom_bond_atom_site_label_1
_geom_bond_atom_site_label_2
_geom_bond_distance
C(1) C(2) 1.510(12)
C(1) C(10) 1.545(11)
C(2) C(3) 1.519(13)
C(3) C(4) 1.487(13)
C(3) O(3) 1.442(11)
C(4) C(5) 1.538(12)
C(5) C(6) 1.529(13)
C(5) C(10) 1.531(12)
C(6) C(7) 1.561(13)
C(7) C(8) 1.521(12)
C(8) C(9) 1.537(11)
C(8) C(14) 1.511(11)
C(9) C(10) 1.553(11)
C(9) C(11) 1.530(12)
C(10) C(19) 1.563(11)
C(11) C(12) 1.530(11)
C(12) C(13) 1.542(11)
C(13) C(14) 1.501(11)
C(13) C(17) 1.571(10)
C(13) C(18) 1.546(11)
C(14) C(15) 1.486(10)
C(14) O(145) 1.454(10)
C(15) C(16) 1.486(13)
C(15) O(145) 1.678(11)
C(17) C(20) 1.489(11)
C(20) C(21) 1.462(14)
C(20) C(22) 1.341(13)
C(21) O(21) 1.469(12)
C(22) C(23) 1.433(13)
C(23) O(21) 1.333(15)
C(23) O(23) 1.189(12)
C(1') C(2') 1.559(12)
C(1') C(10') 1.521(12)
C(2') C(3') 1.505(14)
C(3') C(4') 1.499(13)
C(3') O(3') 1.435(11)
C(4') C(5') 1.530(12)
C(5') C(6') 1.531(13)
C(5') C(10') 1.493(12)
C(6') C(7') 1.523(13)
C(7') C(8') 1.523(12)
C(8') C(9') 1.533(11)
C(8') C(14') 1.516(11)
C(9') C(10') 1.560(11)
C(9') C(11') 1.523(12)
C(10') C(19') 1.569(11)
C(11') C(12') 1.511(11)
C(12') C(13') 1.549(11)
C(13') C(14') 1.501(12)
C(13') C(17') 1.578(11)
C(13') C(18') 1.549(10)
C(14') C(15') 1.524(11)
C(14') O(14') 1.450(10)
C(15') C(16') 1.458(14)
C(16') C(17') 1.561(11)
C(17') C(20') 1.524(11)
C(20') C(21') 1.477(15)
C(20') C(22') 1.318(12)
C(21') O(21') 1.437(13)
C(22') C(23') 1.469(13)
C(23') O(21') 1.375(16)
C(23') O(23') 1.186(12)
